data_7102362
loop_
_publ_author_name
'Morris, J Jacob'
'Noll, Bruce C'
'Henderson, Kenneth W'

_publ_section_title
;
 High-connectivity networks: characterization of the first uninodal
 9-connected net and two topologically novel 7-connected nets.
;
_journal_issue 48
_journal_name_full 'Chemical communications (Cambridge, England)'
_journal_page_first 5191
_journal_page_last 5193
_journal_paper_doi 10.1039/b711668c
_journal_year 2007
_chemical_compound_source synthesized
_chemical_formula_moiety 'C65 H95 K5 O15'
_chemical_formula_sum 'C65 H95 K5 O15'
_chemical_formula_weight 1311.91
_chemical_name_common 'Potassium 2,4,6-Trimethylphenoxide Dioxane'
_chemical_name_systematic
;
?
;
_space_group_IT_number 14
_symmetry_cell_setting monoclinic
_symmetry_space_group_name_Hall '-P 2ybc'
_symmetry_space_group_name_H-M 'P 1 21/c 1'
_atom_sites_solution_hydrogens geom
_atom_sites_solution_primary direct
_atom_sites_solution_secondary difmap
_audit_creation_method SHELXL-97
_cell_angle_alpha 90.00
_cell_angle_beta 91.30(3)
_cell_angle_gamma 90.00
_cell_formula_units_Z 4
_cell_length_a 18.380(4)
_cell_length_b 21.550(4)
_cell_length_c 17.740(4)
_cell_measurement_reflns_used 9098
_cell_measurement_temperature 100(2)
_cell_measurement_theta_max 29.94
_cell_measurement_theta_min 2.223
_cell_volume 7025(3)
_computing_cell_refinement 'APEX2/SAINT (Bruker, 2006)'
_computing_data_collection 'APEX2 (Bruker,2006)'
_computing_data_reduction 'SAINT/XPREP (Bruker, 2006; Sheldrick, 2003)'
_computing_molecular_graphics 'XP (Sheldrick, 1998)'
_computing_publication_material 'XCIF (Sheldrick, 2001)/enCIFer (CCDC, 2004)'
_computing_structure_refinement 'XL (Sheldrick, 2001)'
_computing_structure_solution 'XS (Sheldrick, 2001)'
_diffrn_ambient_temperature 100(2)
_diffrn_detector_area_resol_mean 8.33
_diffrn_measured_fraction_theta_full 0.989
_diffrn_measured_fraction_theta_max 0.989
_diffrn_measurement_device_type 'Bruker SMART Apex CCD diffractometer'
_diffrn_measurement_method '\w and \f scans'
_diffrn_radiation_monochromator graphite
_diffrn_radiation_probe x-ray
_diffrn_radiation_source 'fine-focus sealed tube'
_diffrn_radiation_type MoK\a
_diffrn_radiation_wavelength 0.71073
_diffrn_reflns_av_R_equivalents 0.0293
_diffrn_reflns_av_sigmaI/netI 0.0239
_diffrn_reflns_limit_h_max 25
_diffrn_reflns_limit_h_min -25
_diffrn_reflns_limit_k_max 30
_diffrn_reflns_limit_k_min -30
_diffrn_reflns_limit_l_max 23
_diffrn_reflns_limit_l_min -24
_diffrn_reflns_number 105361
_diffrn_reflns_theta_full 29.93
_diffrn_reflns_theta_max 29.93
_diffrn_reflns_theta_min 1.11
_diffrn_source_type 'Siemens KFFMO2K-90'
_exptl_absorpt_coefficient_mu 0.373
_exptl_absorpt_correction_T_max 0.90
_exptl_absorpt_correction_T_min 0.84
_exptl_absorpt_correction_type multi-scan
_exptl_absorpt_process_details
;
Blessing, R. H. (1995) Acta Cryst. A51, 33-38.

Sheldrick, G. M. (2004) SADABS. University of G\"ottingen, Germany.
;
_exptl_crystal_colour colourless
_exptl_crystal_density_diffrn 1.240
_exptl_crystal_density_method 'not measured'
_exptl_crystal_description parallelepiped
_exptl_crystal_F_000 2800
_exptl_crystal_recrystallization_method 'crystallized on cooling in dioxane from 100 \%C to 20\%C.'
_exptl_crystal_size_max 0.435
_exptl_crystal_size_mid 0.395
_exptl_crystal_size_min 0.285
_refine_diff_density_max 0.829
_refine_diff_density_min -0.534
_refine_diff_density_rms 0.057
_refine_ls_extinction_method none
_refine_ls_goodness_of_fit_ref 1.069
_refine_ls_hydrogen_treatment constr
_refine_ls_matrix_type full
_refine_ls_number_parameters 818
_refine_ls_number_reflns 20144
_refine_ls_number_restraints 0
_refine_ls_restrained_S_all 1.069
_refine_ls_R_factor_all 0.0531
_refine_ls_R_factor_gt 0.0438
_refine_ls_shift/su_max 0.001
_refine_ls_shift/su_mean 0.000
_refine_ls_structure_factor_coef Fsqd
_refine_ls_weighting_details 'calc w=1/[\s^2^(Fo^2^)+(0.0403P)^2^+4.7714P] where P=(Fo^2^+2Fc^2^)/3'
_refine_ls_weighting_scheme calc
_refine_ls_wR_factor_gt 0.1011
_refine_ls_wR_factor_ref 0.1076
_reflns_number_gt 17304
_reflns_number_total 20144
_reflns_threshold_expression >2sigma(I)
_cod_data_source_file b711668c.txt
_cod_data_source_block jjm45
_cod_original_sg_symbol_H-M 'P 21/c'
_cod_database_code 7102362

loop_
_symmetry_equiv_pos_as_xyz
'x, y, z'
'-x, y+1/2, -z+1/2'
'-x, -y, -z'
'x, -y-1/2, z-1/2'

loop_
_atom_site_label
_atom_site_type_symbol
_atom_site_fract_x
_atom_site_fract_y
_atom_site_fract_z
_atom_site_U_iso_or_equiv
_atom_site_adp_type
_atom_site_occupancy
_atom_site_symmetry_multiplicity
_atom_site_calc_flag
_atom_site_refinement_flags
_atom_site_disorder_assembly
_atom_site_disorder_group
K1 K 0.417797(16) 0.543693(13) 0.284396(17) 0.01978(6) Uani 1 1 d . . .
K2 K 0.257618(16) 0.441303(16) 0.243711(18) 0.02408(7) Uani 1 1 d . . .
K3 K 0.113306(17) 0.549867(15) 0.302301(18) 0.02389(7) Uani 1 1 d . . .
K4 K 0.361450(17) 0.360370(14) 0.109753(18) 0.02233(7) Uani 1 1 d . . .
K5 K 0.143754(18) 0.352601(15) 0.136529(19) 0.02550(7) Uani 1 1 d . . .
O1 O 0.27042(6) 0.55250(5) 0.29633(6) 0.0241(2) Uani 1 1 d . . .
O2 O 0.11920(6) 0.43205(5) 0.25354(7) 0.0281(2) Uani 1 1 d . B .
O3 O 0.26098(7) 0.28720(5) 0.16859(7) 0.0352(3) Uani 1 1 d . B .
O4 O 0.39680(6) 0.42451(5) 0.23846(6) 0.0219(2) Uani 1 1 d . . .
O5 O 0.24203(5) 0.43267(5) 0.09138(6) 0.0208(2) Uani 1 1 d . B .
O7 O 0.46961(7) 0.51456(5) 0.42774(6) 0.0318(3) Uani 1 1 d . . .
O8 O 0.52754(6) 0.15245(5) 0.15456(7) 0.0276(2) Uani 1 1 d . . .
O9 O 0.48586(6) 0.39925(5) -0.17488(6) 0.0253(2) Uani 1 1 d . . .
O10 O 0.42076(6) 0.37742(6) -0.03305(7) 0.0305(2) Uani 1 1 d . . .
O11 O 0.47931(6) 0.27569(5) 0.12666(7) 0.0278(2) Uani 1 1 d . . .
O13 O 0.10347(6) 0.60763(5) 0.16298(7) 0.0293(2) Uani 1 1 d . . .
O14 O 0.05348(8) 0.64120(6) 0.01623(8) 0.0419(3) Uani 1 1 d . . .
O15 O -0.02131(7) 0.14882(6) 0.17393(8) 0.0381(3) Uani 1 1 d . . .
O16 O 0.04025(7) 0.51957(6) 0.43649(7) 0.0319(3) Uani 1 1 d . . .
C1 C 0.26054(7) 0.60099(7) 0.34032(8) 0.0203(3) Uani 1 1 d . . .
C2 C 0.24926(8) 0.59351(7) 0.41893(8) 0.0222(3) Uani 1 1 d . . .
C3 C 0.23733(8) 0.64530(7) 0.46446(9) 0.0243(3) Uani 1 1 d . . .
H3 H 0.2304 0.6391 0.5168 0.029 Uiso 1 1 calc R . .
C4 C 0.23522(8) 0.70580(7) 0.43599(9) 0.0260(3) Uani 1 1 d . . .
C5 C 0.24620(8) 0.71286(7) 0.35883(9) 0.0258(3) Uani 1 1 d . . .
H5 H 0.2450 0.7535 0.3380 0.031 Uiso 1 1 calc R . .
C6 C 0.25892(8) 0.66274(7) 0.31102(8) 0.0220(3) Uani 1 1 d . . .
C7 C 0.25201(10) 0.52870(8) 0.45156(10) 0.0311(3) Uani 1 1 d . . .
H7A H 0.2481 0.5309 0.5065 0.047 Uiso 1 1 calc R . .
H7B H 0.2982 0.5090 0.4389 0.047 Uiso 1 1 calc R . .
H7C H 0.2115 0.5042 0.4305 0.047 Uiso 1 1 calc R . .
C8 C 0.22103(11) 0.76125(8) 0.48612(11) 0.0371(4) Uani 1 1 d . . .
H8A H 0.1689 0.7709 0.4847 0.056 Uiso 1 1 calc R . .
H8B H 0.2484 0.7971 0.4681 0.056 Uiso 1 1 calc R . .
H8C H 0.2366 0.7516 0.5380 0.056 Uiso 1 1 calc R . .
C9 C 0.27357(10) 0.67274(8) 0.22844(9) 0.0297(3) Uani 1 1 d . . .
H9A H 0.2644 0.7163 0.2153 0.045 Uiso 1 1 calc R . .
H9B H 0.2414 0.6460 0.1979 0.045 Uiso 1 1 calc R . .
H9C H 0.3244 0.6624 0.2185 0.045 Uiso 1 1 calc R . .
C10 C 0.05514(8) 0.40944(7) 0.27155(9) 0.0231(3) Uani 1 1 d . . .
C11 C -0.00860(8) 0.42476(8) 0.22784(9) 0.0260(3) Uani 1 1 d . B .
C12 C -0.07610(9) 0.40084(8) 0.24737(9) 0.0277(3) Uani 1 1 d . . .
H12 H -0.1178 0.4120 0.2178 0.033 Uiso 1 1 calc R B .
C13 C -0.08466(9) 0.36137(7) 0.30832(10) 0.0276(3) Uani 1 1 d . B .
C14 C -0.02265(10) 0.34648(7) 0.35092(9) 0.0289(3) Uani 1 1 d . . .
H14 H -0.0273 0.3194 0.3928 0.035 Uiso 1 1 calc R B .
C15 C 0.04655(9) 0.36982(7) 0.33464(9) 0.0264(3) Uani 1 1 d . B .
C16 C -0.00262(10) 0.46754(10) 0.16056(10) 0.0374(4) Uani 1 1 d . . .
H16A H -0.0511 0.4745 0.1380 0.056 Uiso 1 1 calc R B .
H16B H 0.0289 0.4485 0.1232 0.056 Uiso 1 1 calc R . .
H16C H 0.0182 0.5073 0.1770 0.056 Uiso 1 1 calc R . .
C17 C -0.15925(10) 0.33609(9) 0.32750(12) 0.0394(4) Uani 1 1 d . . .
H17A H -0.1766 0.3085 0.2870 0.059 Uiso 1 1 calc R B .
H17B H -0.1935 0.3706 0.3328 0.059 Uiso 1 1 calc R . .
H17C H -0.1558 0.3129 0.3750 0.059 Uiso 1 1 calc R . .
C18 C 0.11272(11) 0.35566(9) 0.38376(12) 0.0423(4) Uani 1 1 d . . .
H18A H 0.0996 0.3259 0.4229 0.063 Uiso 1 1 calc R B .
H18B H 0.1305 0.3940 0.4074 0.063 Uiso 1 1 calc R . .
H18C H 0.1509 0.3379 0.3528 0.063 Uiso 1 1 calc R . .
C19 C 0.25565(8) 0.22627(7) 0.16801(10) 0.0276(3) Uani 1 1 d . . .
C20 C 0.24920(11) 0.19180(9) 0.09925(10) 0.0372(4) Uani 1 1 d . B .
C21 C 0.24295(12) 0.12747(9) 0.10003(11) 0.0405(4) Uani 1 1 d . . .
H21 H 0.2387 0.1060 0.0534 0.049 Uiso 1 1 calc R B .
C22 C 0.24266(10) 0.09336(8) 0.16695(10) 0.0314(3) Uani 1 1 d . B .
C23 C 0.24842(9) 0.12661(7) 0.23379(9) 0.0278(3) Uani 1 1 d . . .
H23 H 0.2472 0.1046 0.2801 0.033 Uiso 1 1 calc R B .
C24 C 0.25590(9) 0.19105(7) 0.23580(9) 0.0279(3) Uani 1 1 d . B .
C25 C 0.24782(18) 0.22684(11) 0.02531(12) 0.0630(7) Uani 1 1 d . . .
H25A H 0.2428 0.1974 -0.0166 0.094 Uiso 1 1 calc R B .
H25B H 0.2932 0.2502 0.0205 0.094 Uiso 1 1 calc R . .
H25C H 0.2066 0.2557 0.0241 0.094 Uiso 1 1 calc R . .
C26 C 0.23581(14) 0.02320(9) 0.16737(12) 0.0485(5) Uani 1 1 d . . .
H26A H 0.2818 0.0046 0.1520 0.073 Uiso 1 1 calc R B .
H26B H 0.1967 0.0106 0.1321 0.073 Uiso 1 1 calc R . .
H26C H 0.2244 0.0091 0.2183 0.073 Uiso 1 1 calc R . .
C27 C 0.26664(14) 0.22444(9) 0.30956(11) 0.0451(5) Uani 1 1 d . . .
H27A H 0.2679 0.1942 0.3509 0.068 Uiso 1 1 calc R B .
H27B H 0.2264 0.2535 0.3167 0.068 Uiso 1 1 calc R . .
H27C H 0.3127 0.2474 0.3093 0.068 Uiso 1 1 calc R . .
C28 C 0.44925(8) 0.39419(6) 0.27445(8) 0.0187(3) Uani 1 1 d . . .
C29 C 0.52112(8) 0.39175(6) 0.24589(8) 0.0208(3) Uani 1 1 d . . .
C30 C 0.57612(8) 0.36015(7) 0.28549(9) 0.0231(3) Uani 1 1 d . . .
H30 H 0.6238 0.3600 0.2660 0.028 Uiso 1 1 calc R . .
C31 C 0.56344(8) 0.32869(7) 0.35288(9) 0.0237(3) Uani 1 1 d . . .
C32 C 0.49260(8) 0.33046(7) 0.38038(8) 0.0229(3) Uani 1 1 d . . .
H32 H 0.4824 0.3086 0.4254 0.027 Uiso 1 1 calc R . .
C33 C 0.43660(8) 0.36313(6) 0.34403(8) 0.0210(3) Uani 1 1 d . . .
C34 C 0.53555(9) 0.42280(7) 0.17118(9) 0.0272(3) Uani 1 1 d . . .
H34A H 0.5877 0.4315 0.1676 0.041 Uiso 1 1 calc R . .
H34B H 0.5081 0.4617 0.1677 0.041 Uiso 1 1 calc R . .
H34C H 0.5202 0.3952 0.1299 0.041 Uiso 1 1 calc R . .
C35 C 0.62473(9) 0.29614(8) 0.39550(10) 0.0312(3) Uani 1 1 d . . .
H35A H 0.6413 0.3221 0.4379 0.047 Uiso 1 1 calc R . .
H35B H 0.6653 0.2890 0.3616 0.047 Uiso 1 1 calc R . .
H35C H 0.6073 0.2563 0.4146 0.047 Uiso 1 1 calc R . .
C36 C 0.36230(9) 0.36810(8) 0.37825(10) 0.0304(3) Uani 1 1 d . . .
H36A H 0.3625 0.3464 0.4268 0.046 Uiso 1 1 calc R . .
H36B H 0.3259 0.3492 0.3442 0.046 Uiso 1 1 calc R . .
H36C H 0.3503 0.4119 0.3860 0.046 Uiso 1 1 calc R . .
C37 C 0.24887(7) 0.47108(6) 0.03422(8) 0.0180(2) Uani 1 1 d . . .
C38 C 0.29495(7) 0.52442(6) 0.03934(8) 0.0187(2) Uani 1 1 d . B .
C39 C 0.29964(8) 0.56571(6) -0.02080(8) 0.0204(3) Uani 1 1 d . . .
H39 H 0.3301 0.6011 -0.0154 0.024 Uiso 1 1 calc R B .
C40 C 0.26125(8) 0.55692(7) -0.08873(8) 0.0211(3) Uani 1 1 d . B .
C41 C 0.21778(8) 0.50389(7) -0.09475(8) 0.0217(3) Uani 1 1 d . . .
H41 H 0.1919 0.4963 -0.1408 0.026 Uiso 1 1 calc R B .
C42 C 0.21080(7) 0.46153(7) -0.03573(8) 0.0208(3) Uani 1 1 d . B .
C43 C 0.33649(8) 0.53641(7) 0.11189(9) 0.0235(3) Uani 1 1 d . . .
H43A H 0.3683 0.5725 0.1057 0.035 Uiso 1 1 calc R B .
H43B H 0.3660 0.4999 0.1250 0.035 Uiso 1 1 calc R . .
H43C H 0.3022 0.5446 0.1522 0.035 Uiso 1 1 calc R . .
C44 C 0.26379(9) 0.60458(7) -0.15136(9) 0.0263(3) Uani 1 1 d . . .
H44A H 0.2687 0.5834 -0.1999 0.039 Uiso 1 1 calc R B .
H44B H 0.3055 0.6322 -0.1427 0.039 Uiso 1 1 calc R . .
H44C H 0.2188 0.6290 -0.1521 0.039 Uiso 1 1 calc R . .
C45 C 0.16180(9) 0.40562(8) -0.04423(10) 0.0303(3) Uani 1 1 d . . .
H45A H 0.1194 0.4108 -0.0124 0.046 Uiso 1 1 calc R B .
H45B H 0.1886 0.3682 -0.0288 0.046 Uiso 1 1 calc R . .
H45C H 0.1456 0.4016 -0.0970 0.046 Uiso 1 1 calc R . .
C46 C 0.45673(10) 0.55254(7) 0.49254(9) 0.0313(4) Uani 1 1 d . . .
H46A H 0.4081 0.5721 0.4873 0.038 Uiso 1 1 calc R . .
H46B H 0.4936 0.5860 0.4955 0.038 Uiso 1 1 calc R . .
C47 C 0.53952(10) 0.48558(7) 0.43595(9) 0.0310(3) Uani 1 1 d . . .
H47A H 0.5780 0.5178 0.4377 0.037 Uiso 1 1 calc R . .
H47B H 0.5481 0.4585 0.3920 0.037 Uiso 1 1 calc R . .
C48 C 0.56329(8) 0.19214(7) 0.10161(9) 0.0241(3) Uani 1 1 d . . .
H48A H 0.5419 0.1856 0.0505 0.029 Uiso 1 1 calc R . .
H48B H 0.6156 0.1814 0.1003 0.029 Uiso 1 1 calc R . .
C49 C 0.45198(9) 0.16938(8) 0.15854(11) 0.0310(3) Uani 1 1 d . . .
H49A H 0.4276 0.1426 0.1957 0.037 Uiso 1 1 calc R . .
H49B H 0.4277 0.1630 0.1087 0.037 Uiso 1 1 calc R . .
C50 C 0.41240(9) 0.41755(8) -0.16025(10) 0.0296(3) Uani 1 1 d . . .
H50A H 0.3786 0.3838 -0.1756 0.035 Uiso 1 1 calc R . .
H50B H 0.3998 0.4548 -0.1904 0.035 Uiso 1 1 calc R . .
C51 C 0.50220(10) 0.34473(8) -0.13149(10) 0.0314(3) Uani 1 1 d . . .
H51A H 0.5530 0.3317 -0.1404 0.038 Uiso 1 1 calc R . .
H51B H 0.4695 0.3106 -0.1479 0.038 Uiso 1 1 calc R . .
C52 C 0.49279(9) 0.35677(9) -0.04839(10) 0.0319(3) Uani 1 1 d . . .
H52A H 0.5031 0.3182 -0.0198 0.038 Uiso 1 1 calc R . .
H52B H 0.5282 0.3886 -0.0312 0.038 Uiso 1 1 calc R . .
C53 C 0.40377(10) 0.43153(8) -0.07767(10) 0.0330(4) Uani 1 1 d . . .
H53A H 0.4366 0.4660 -0.0626 0.040 Uiso 1 1 calc R . .
H53B H 0.3531 0.4447 -0.0686 0.040 Uiso 1 1 calc R . .
C54 C 0.44512(9) 0.23664(8) 0.18166(10) 0.0328(4) Uani 1 1 d . . .
H54A H 0.3931 0.2478 0.1853 0.039 Uiso 1 1 calc R . .
H54B H 0.4687 0.2430 0.2318 0.039 Uiso 1 1 calc R . .
C55 C 0.55486(8) 0.25938(7) 0.12392(9) 0.0247(3) Uani 1 1 d . . .
H55A H 0.5783 0.2663 0.1740 0.030 Uiso 1 1 calc R . .
H55B H 0.5794 0.2862 0.0869 0.030 Uiso 1 1 calc R . .
C58 C 0.13354(10) 0.58000(9) 0.09690(10) 0.0349(4) Uani 1 1 d . . .
H58A H 0.1483 0.5368 0.1083 0.042 Uiso 1 1 calc R . .
H58B H 0.1775 0.6033 0.0824 0.042 Uiso 1 1 calc R . .
C59 C 0.07917(12) 0.58026(9) 0.03235(10) 0.0393(4) Uani 1 1 d . . .
H59A H 0.1021 0.5629 -0.0130 0.047 Uiso 1 1 calc R . .
H59B H 0.0375 0.5534 0.0449 0.047 Uiso 1 1 calc R . .
C60 C 0.02446(11) 0.66849(9) 0.08255(12) 0.0404(4) Uani 1 1 d . . .
H60A H -0.0183 0.6443 0.0986 0.048 Uiso 1 1 calc R . .
H60B H 0.0082 0.7113 0.0713 0.048 Uiso 1 1 calc R . .
C61 C 0.08117(10) 0.66969(8) 0.14557(11) 0.0342(4) Uani 1 1 d . . .
H61A H 0.1237 0.6944 0.1300 0.041 Uiso 1 1 calc R . .
H61B H 0.0607 0.6894 0.1908 0.041 Uiso 1 1 calc R . .
C63 C 0.05398(10) 0.15827(9) 0.19077(14) 0.0447(5) Uani 1 1 d . B .
H63A H 0.0829 0.1479 0.1461 0.054 Uiso 1 1 calc R A 1
H63B H 0.0697 0.1306 0.2326 0.054 Uiso 1 1 calc R A 1
C64 C 0.05127(10) 0.54655(8) 0.50997(10) 0.0336(4) Uani 1 1 d . . .
H64A H 0.0199 0.5836 0.5147 0.040 Uiso 1 1 calc R . .
H64B H 0.1026 0.5600 0.5161 0.040 Uiso 1 1 calc R . .
C65 C -0.03363(9) 0.49938(8) 0.42881(9) 0.0298(3) Uani 1 1 d . . .
H65A H -0.0415 0.4798 0.3788 0.036 Uiso 1 1 calc R . .
H65B H -0.0665 0.5356 0.4320 0.036 Uiso 1 1 calc R . .
O12 O 0.04617(8) 0.26381(7) 0.15073(11) 0.0308(4) Uani 0.804(3) 1 d P B 1
C56 C -0.02950(19) 0.25405(16) 0.13351(18) 0.0298(6) Uani 0.804(3) 1 d P B 1
H56A H -0.0452 0.2814 0.0913 0.036 Uiso 0.804(3) 1 calc PR B 1
H56B H -0.0587 0.2645 0.1780 0.036 Uiso 0.804(3) 1 calc PR B 1
C57 C 0.06731(11) 0.22494(11) 0.21283(14) 0.0357(5) Uani 0.804(3) 1 d P B 1
H57A H 0.0386 0.2356 0.2576 0.043 Uiso 0.804(3) 1 calc PR B 1
H57B H 0.1195 0.2313 0.2257 0.043 Uiso 0.804(3) 1 calc PR B 1
C62 C -0.04183(13) 0.18702(11) 0.11194(13) 0.0353(5) Uani 0.804(3) 1 d P B 1
H62A H -0.0938 0.1803 0.0984 0.042 Uiso 0.804(3) 1 calc PR B 1
H62B H -0.0124 0.1764 0.0677 0.042 Uiso 0.804(3) 1 calc PR B 1
O12' O 0.0491(4) 0.2517(3) 0.0981(5) 0.044(2) Uani 0.196(3) 1 d P B 2
C56' C 0.0734(6) 0.1887(5) 0.1037(7) 0.051(3) Uani 0.196(3) 1 d P B 2
H56C H 0.1266 0.1869 0.0960 0.061 Uiso 0.196(3) 1 calc PR B 2
H56D H 0.0491 0.1636 0.0637 0.061 Uiso 0.196(3) 1 calc PR B 2
C57' C -0.0266(9) 0.2537(8) 0.1015(9) 0.041(4) Uani 0.196(3) 1 d P B 2
H57C H -0.0481 0.2308 0.0582 0.050 Uiso 0.196(3) 1 calc PR B 2
H57D H -0.0431 0.2973 0.0981 0.050 Uiso 0.196(3) 1 calc PR B 2
C62' C -0.0519(6) 0.2262(5) 0.1723(8) 0.050(3) Uani 0.196(3) 1 d P B 2
H62C H -0.1056 0.2276 0.1740 0.061 Uiso 0.196(3) 1 calc PR B 2
H62D H -0.0316 0.2492 0.2162 0.061 Uiso 0.196(3) 1 calc PR B 2

loop_
_atom_site_aniso_label
_atom_site_aniso_U_11
_atom_site_aniso_U_22
_atom_site_aniso_U_33
_atom_site_aniso_U_23
_atom_site_aniso_U_13
_atom_site_aniso_U_12
K1 0.02284(14) 0.01957(13) 0.01683(14) -0.00093(10) -0.00171(10) -0.00244(10)
K2 0.01700(13) 0.03421(16) 0.02107(15) -0.00416(12) 0.00094(11) -0.00111(11)
K3 0.02156(14) 0.02884(15) 0.02140(16) -0.00147(12) 0.00306(11) 0.00275(11)
K4 0.02563(15) 0.02186(14) 0.01961(15) -0.00068(11) 0.00326(11) 0.00480(11)
K5 0.02633(15) 0.02389(14) 0.02647(17) -0.00329(12) 0.00467(12) -0.00667(11)
O1 0.0275(5) 0.0235(5) 0.0215(5) -0.0035(4) 0.0023(4) 0.0019(4)
O2 0.0193(5) 0.0348(6) 0.0304(6) -0.0061(5) 0.0049(4) -0.0022(4)
O3 0.0395(7) 0.0269(6) 0.0398(7) 0.0101(5) 0.0106(5) 0.0047(5)
O4 0.0220(5) 0.0212(5) 0.0223(5) -0.0010(4) -0.0010(4) 0.0019(4)
O5 0.0216(5) 0.0210(5) 0.0199(5) 0.0031(4) 0.0008(4) -0.0014(4)
O7 0.0525(7) 0.0222(5) 0.0202(6) -0.0028(4) -0.0132(5) 0.0052(5)
O8 0.0286(6) 0.0222(5) 0.0321(6) 0.0076(4) 0.0014(5) 0.0046(4)
O9 0.0273(5) 0.0281(5) 0.0206(5) 0.0006(4) 0.0044(4) -0.0004(4)
O10 0.0304(6) 0.0354(6) 0.0262(6) 0.0058(5) 0.0112(5) 0.0041(5)
O11 0.0280(6) 0.0239(5) 0.0318(6) 0.0062(4) 0.0037(4) 0.0065(4)
O13 0.0329(6) 0.0318(6) 0.0236(6) -0.0012(4) 0.0075(5) 0.0014(5)
O14 0.0601(9) 0.0338(7) 0.0315(7) 0.0057(5) -0.0068(6) -0.0024(6)
O15 0.0339(7) 0.0382(7) 0.0423(8) 0.0074(6) 0.0021(5) -0.0143(5)
O16 0.0411(7) 0.0340(6) 0.0212(6) -0.0047(5) 0.0106(5) -0.0090(5)
C1 0.0169(6) 0.0232(6) 0.0207(7) -0.0010(5) 0.0012(5) 0.0006(5)
C2 0.0215(6) 0.0239(6) 0.0212(7) 0.0000(5) 0.0016(5) 0.0004(5)
C3 0.0247(7) 0.0293(7) 0.0190(7) -0.0017(5) 0.0016(5) 0.0014(5)
C4 0.0256(7) 0.0269(7) 0.0255(8) -0.0040(6) 0.0006(6) 0.0041(6)
C5 0.0265(7) 0.0229(7) 0.0280(8) 0.0013(6) 0.0012(6) 0.0040(5)
C6 0.0202(6) 0.0247(7) 0.0210(7) 0.0010(5) 0.0009(5) 0.0024(5)
C7 0.0417(9) 0.0273(7) 0.0245(8) 0.0034(6) 0.0037(7) 0.0001(6)
C8 0.0512(11) 0.0300(8) 0.0302(9) -0.0066(7) 0.0014(8) 0.0095(7)
C9 0.0365(8) 0.0297(8) 0.0230(8) 0.0045(6) 0.0044(6) 0.0044(6)
C10 0.0212(6) 0.0261(7) 0.0222(7) -0.0067(5) 0.0040(5) -0.0005(5)
C11 0.0246(7) 0.0324(8) 0.0211(7) -0.0012(6) 0.0023(6) -0.0038(6)
C12 0.0234(7) 0.0332(8) 0.0264(8) -0.0011(6) 0.0006(6) -0.0040(6)
C13 0.0286(8) 0.0252(7) 0.0293(8) -0.0041(6) 0.0065(6) -0.0051(6)
C14 0.0433(9) 0.0202(6) 0.0234(8) -0.0011(5) 0.0067(6) -0.0010(6)
C15 0.0316(8) 0.0226(7) 0.0251(8) -0.0038(6) 0.0012(6) 0.0034(6)
C16 0.0327(9) 0.0504(11) 0.0289(9) 0.0106(8) -0.0029(7) -0.0091(8)
C17 0.0374(9) 0.0404(9) 0.0409(11) 0.0027(8) 0.0099(8) -0.0130(8)
C18 0.0446(11) 0.0397(10) 0.0422(11) 0.0064(8) -0.0082(8) 0.0081(8)
C19 0.0242(7) 0.0289(7) 0.0301(8) 0.0065(6) 0.0057(6) 0.0042(6)
C20 0.0490(11) 0.0376(9) 0.0254(9) 0.0071(7) 0.0088(7) 0.0065(8)
C21 0.0586(12) 0.0375(9) 0.0256(9) -0.0014(7) 0.0032(8) 0.0022(8)
C22 0.0345(8) 0.0297(8) 0.0299(9) -0.0001(6) -0.0001(7) -0.0004(6)
C23 0.0308(8) 0.0283(7) 0.0242(8) 0.0045(6) -0.0011(6) -0.0004(6)
C24 0.0324(8) 0.0265(7) 0.0248(8) 0.0024(6) 0.0003(6) 0.0014(6)
C25 0.114(2) 0.0465(12) 0.0294(11) 0.0110(9) 0.0136(12) 0.0129(13)
C26 0.0760(15) 0.0328(9) 0.0366(11) -0.0025(8) -0.0003(10) -0.0068(9)
C27 0.0723(15) 0.0306(9) 0.0324(10) -0.0001(7) 0.0006(9) 0.0031(9)
C28 0.0212(6) 0.0160(6) 0.0189(7) -0.0039(5) -0.0002(5) -0.0010(5)
C29 0.0235(7) 0.0187(6) 0.0204(7) -0.0020(5) 0.0022(5) -0.0005(5)
C30 0.0228(7) 0.0234(6) 0.0231(7) -0.0048(5) 0.0012(5) 0.0017(5)
C31 0.0290(7) 0.0211(6) 0.0207(7) -0.0049(5) -0.0043(6) 0.0040(5)
C32 0.0318(7) 0.0200(6) 0.0168(7) -0.0019(5) -0.0018(5) -0.0011(5)
C33 0.0252(7) 0.0191(6) 0.0186(7) -0.0041(5) 0.0009(5) -0.0023(5)
C34 0.0280(7) 0.0262(7) 0.0275(8) 0.0055(6) 0.0064(6) 0.0016(6)
C35 0.0328(8) 0.0342(8) 0.0263(8) -0.0022(6) -0.0060(6) 0.0091(6)
C36 0.0276(8) 0.0352(8) 0.0287(8) 0.0038(6) 0.0069(6) -0.0012(6)
C37 0.0164(6) 0.0200(6) 0.0175(6) -0.0003(5) 0.0018(5) 0.0021(5)
C38 0.0177(6) 0.0205(6) 0.0179(7) -0.0005(5) 0.0020(5) 0.0021(5)
C39 0.0188(6) 0.0201(6) 0.0223(7) 0.0007(5) 0.0025(5) 0.0001(5)
C40 0.0198(6) 0.0234(6) 0.0201(7) 0.0026(5) 0.0022(5) 0.0024(5)
C41 0.0200(6) 0.0271(7) 0.0179(7) 0.0001(5) -0.0015(5) 0.0016(5)
C42 0.0177(6) 0.0232(6) 0.0216(7) -0.0008(5) 0.0000(5) -0.0012(5)
C43 0.0257(7) 0.0244(7) 0.0204(7) 0.0005(5) -0.0010(5) -0.0048(5)
C44 0.0272(7) 0.0278(7) 0.0238(8) 0.0055(6) -0.0008(6) -0.0013(6)
C45 0.0325(8) 0.0312(8) 0.0271(8) 0.0014(6) -0.0041(6) -0.0104(6)
C46 0.0480(10) 0.0204(7) 0.0249(8) -0.0035(6) -0.0105(7) 0.0060(6)
C47 0.0460(10) 0.0232(7) 0.0235(8) -0.0035(6) -0.0038(7) -0.0006(6)
C48 0.0268(7) 0.0242(7) 0.0213(7) -0.0005(5) 0.0017(5) 0.0024(5)
C49 0.0256(7) 0.0293(8) 0.0380(9) 0.0123(7) 0.0011(6) 0.0004(6)
C50 0.0247(7) 0.0334(8) 0.0305(9) 0.0048(6) -0.0012(6) 0.0007(6)
C51 0.0364(9) 0.0288(8) 0.0294(9) 0.0013(6) 0.0097(7) 0.0082(6)
C52 0.0285(8) 0.0426(9) 0.0248(8) 0.0076(7) 0.0041(6) 0.0071(7)
C53 0.0339(9) 0.0320(8) 0.0336(9) 0.0031(7) 0.0120(7) 0.0086(7)
C54 0.0300(8) 0.0359(8) 0.0329(9) 0.0098(7) 0.0086(7) 0.0102(6)
C55 0.0248(7) 0.0229(7) 0.0263(8) -0.0004(6) -0.0006(6) 0.0009(5)
C58 0.0363(9) 0.0405(9) 0.0282(9) -0.0026(7) 0.0103(7) 0.0082(7)
C59 0.0590(12) 0.0341(9) 0.0248(9) -0.0028(7) 0.0029(8) 0.0030(8)
C60 0.0392(10) 0.0294(8) 0.0523(12) 0.0000(8) -0.0037(8) 0.0051(7)
C61 0.0383(9) 0.0272(8) 0.0373(10) -0.0046(7) 0.0061(7) -0.0024(7)
C63 0.0288(9) 0.0364(9) 0.0692(15) 0.0092(9) 0.0102(9) 0.0017(7)
C64 0.0404(9) 0.0352(8) 0.0255(8) -0.0084(7) 0.0091(7) -0.0131(7)
C65 0.0342(8) 0.0339(8) 0.0213(8) -0.0041(6) 0.0011(6) 0.0030(6)
O12 0.0279(7) 0.0280(7) 0.0365(10) 0.0047(6) 0.0002(6) -0.0120(6)
C56 0.0275(11) 0.0281(11) 0.0336(16) 0.0085(14) -0.0005(14) -0.0027(8)
C57 0.0225(9) 0.0424(12) 0.0418(13) 0.0083(10) -0.0056(8) -0.0118(8)
C62 0.0370(11) 0.0386(11) 0.0301(11) 0.0000(9) -0.0032(9) -0.0162(9)
O12' 0.044(4) 0.038(4) 0.051(5) 0.000(3) 0.007(3) -0.021(3)
C56' 0.033(5) 0.046(6) 0.075(8) -0.025(5) 0.026(5) -0.009(4)
C57' 0.038(6) 0.037(6) 0.049(9) 0.021(8) -0.012(8) -0.008(4)
C62' 0.029(5) 0.043(6) 0.080(9) -0.015(6) 0.008(5) -0.002(4)

loop_
_atom_type_symbol
_atom_type_description
_atom_type_scat_dispersion_real
_atom_type_scat_dispersion_imag
_atom_type_scat_source
C C 0.0033 0.0016 'International Tables Vol C Tables 4.2.6.8 and 6.1.1.4'
H H 0.0000 0.0000 'International Tables Vol C Tables 4.2.6.8 and 6.1.1.4'
O O 0.0106 0.0060 'International Tables Vol C Tables 4.2.6.8 and 6.1.1.4'
K K 0.2009 0.2494 'International Tables Vol C Tables 4.2.6.8 and 6.1.1.4'

loop_
_geom_angle_atom_site_label_1
_geom_angle_atom_site_label_2
_geom_angle_atom_site_label_3
_geom_angle
_geom_angle_site_symmetry_1
_geom_angle_site_symmetry_3
O4 K1 O1 87.39(3) . .
O4 K1 O8 165.23(4) . 2_655
O1 K1 O8 105.28(4) . 2_655
O4 K1 O7 96.01(3) . .
O1 K1 O7 105.43(5) . .
O8 K1 O7 73.60(4) 2_655 .
O4 K1 O9 106.35(3) . 3_665
O1 K1 O9 129.68(4) . 3_665
O8 K1 O9 71.57(3) 2_655 3_665
O7 K1 O9 120.27(4) . 3_665
O2 K2 O1 97.48(4) . .
O2 K2 O4 167.37(4) . .
O1 K2 O4 93.48(4) . .
O2 K2 O5 88.85(5) . .
O1 K2 O5 115.46(3) . .
O4 K2 O5 92.10(4) . .
O2 K3 O15 144.01(4) . 2
O2 K3 O13 98.04(4) . .
O15 K3 O13 76.19(4) 2 .
O2 K3 O16 94.36(4) . .
O15 K3 O16 75.30(4) 2 .
O13 K3 O16 146.10(4) . .
O2 K3 O1 87.66(3) . .
O15 K3 O1 127.31(4) 2 .
O13 K3 O1 90.20(4) . .
O16 K3 O1 121.83(4) . .
O3 K4 O5 79.63(4) . .
O3 K4 O4 97.24(4) . .
O5 K4 O4 89.21(4) . .
O3 K4 O10 136.03(4) . .
O5 K4 O10 98.43(4) . .
O4 K4 O10 126.73(4) . .
O3 K4 O11 96.44(4) . .
O5 K4 O11 175.21(3) . .
O4 K4 O11 94.03(4) . .
O10 K4 O11 82.45(4) . .
O3 K5 O5 81.53(4) . .
O3 K5 O12 98.41(5) . .
O5 K5 O12 167.36(5) . .
O3 K5 O2 108.67(5) . .
O5 K5 O2 86.95(4) . .
O12 K5 O2 104.90(5) . .
O3 K5 O12' 97.77(17) . .
O5 K5 O12' 147.51(18) . .
O12 K5 O12' 19.86(17) . .
O2 K5 O12' 123.17(18) . .
C1 O1 K2 159.53(9) . .
C1 O1 K1 104.55(8) . .
K2 O1 K1 89.42(3) . .
C1 O1 K3 80.96(8) . .
K2 O1 K3 84.96(3) . .
K1 O1 K3 174.37(4) . .
C10 O2 K2 159.66(11) . .
C10 O2 K3 103.20(9) . .
K2 O2 K3 89.75(4) . .
C10 O2 K5 96.66(9) . .
K2 O2 K5 79.39(4) . .
K3 O2 K5 147.63(5) . .
C19 O3 K5 118.23(10) . .
C19 O3 K4 129.82(10) . .
K5 O3 K4 99.81(4) . .
C28 O4 K2 139.91(9) . .
C28 O4 K1 103.05(8) . .
K2 O4 K1 89.47(3) . .
C28 O4 K4 108.14(8) . .
K2 O4 K4 83.36(4) . .
K1 O4 K4 139.20(4) . .
C37 O5 K5 136.33(9) . .
C37 O5 K4 111.30(8) . .
K5 O5 K4 98.40(4) . .
C37 O5 K2 135.47(9) . .
K5 O5 K2 78.47(4) . .
K4 O5 K2 81.53(4) . .
C47 O7 C46 109.32(12) . .
C47 O7 K1 118.77(10) . .
C46 O7 K1 123.16(9) . .
C49 O8 C48 109.67(11) . .
C49 O8 K1 122.60(9) . 2_645
C48 O8 K1 126.34(9) . 2_645
C51 O9 C50 108.34(12) . .
C51 O9 K1 125.32(9) . 3_665
C50 O9 K1 126.14(9) . 3_665
C52 O10 C53 109.75(12) . .
C52 O10 K4 120.80(10) . .
C53 O10 K4 121.25(9) . .
C55 O11 C54 108.48(12) . .
C55 O11 K4 152.82(9) . .
C54 O11 K4 95.92(8) . .
C61 O13 C58 108.97(13) . .
C61 O13 K3 128.72(10) . .
C58 O13 K3 121.56(10) . .
C59 O14 C60 110.04(14) . .
C62 O15 C63 108.66(15) . .
C62 O15 C62' 50.0(5) . .
C63 O15 C62' 100.2(4) . .
C62 O15 K3 114.45(11) . 2_545
C63 O15 K3 132.41(11) . 2_545
C62' O15 K3 122.6(4) . 2_545
C65 O16 C64 108.88(12) . .
C65 O16 K3 117.19(9) . .
C64 O16 K3 127.48(9) . .
O1 C1 C2 120.99(13) . .
O1 C1 C6 121.63(13) . .
C2 C1 C6 117.36(13) . .
C3 C2 C1 120.25(13) . .
C3 C2 C7 121.37(14) . .
C1 C2 C7 118.37(13) . .
C2 C3 C4 122.63(14) . .
C2 C3 H3 118.7 . .
C4 C3 H3 118.7 . .
C5 C4 C3 116.88(14) . .
C5 C4 C8 121.32(15) . .
C3 C4 C8 121.80(15) . .
C6 C5 C4 122.75(14) . .
C6 C5 H5 118.6 . .
C4 C5 H5 118.6 . .
C5 C6 C1 120.13(14) . .
C5 C6 C9 120.97(14) . .
C1 C6 C9 118.88(13) . .
C2 C7 H7A 109.5 . .
C2 C7 H7B 109.5 . .
H7A C7 H7B 109.5 . .
C2 C7 H7C 109.5 . .
H7A C7 H7C 109.5 . .
H7B C7 H7C 109.5 . .
C4 C8 H8A 109.5 . .
C4 C8 H8B 109.5 . .
H8A C8 H8B 109.5 . .
C4 C8 H8C 109.5 . .
H8A C8 H8C 109.5 . .
H8B C8 H8C 109.5 . .
C6 C9 H9A 109.5 . .
C6 C9 H9B 109.5 . .
H9A C9 H9B 109.5 . .
C6 C9 H9C 109.5 . .
H9A C9 H9C 109.5 . .
H9B C9 H9C 109.5 . .
O2 C10 C15 121.93(14) . .
O2 C10 C11 120.53(14) . .
C15 C10 C11 117.54(14) . .
C12 C11 C10 120.19(15) . .
C12 C11 C16 120.12(15) . .
C10 C11 C16 119.68(14) . .
C13 C12 C11 122.51(16) . .
C13 C12 H12 118.7 . .
C11 C12 H12 118.7 . .
C12 C13 C14 117.32(15) . .
C12 C13 C17 120.84(16) . .
C14 C13 C17 121.84(16) . .
C13 C14 C15 122.73(15) . .
C13 C14 H14 118.6 . .
C15 C14 H14 118.6 . .
C14 C15 C10 119.69(15) . .
C14 C15 C18 122.01(16) . .
C10 C15 C18 118.27(15) . .
C11 C16 H16A 109.5 . .
C11 C16 H16B 109.5 . .
H16A C16 H16B 109.5 . .
C11 C16 H16C 109.5 . .
H16A C16 H16C 109.5 . .
H16B C16 H16C 109.5 . .
C13 C17 H17A 109.5 . .
C13 C17 H17B 109.5 . .
H17A C17 H17B 109.5 . .
C13 C17 H17C 109.5 . .
H17A C17 H17C 109.5 . .
H17B C17 H17C 109.5 . .
C15 C18 H18A 109.5 . .
C15 C18 H18B 109.5 . .
H18A C18 H18B 109.5 . .
C15 C18 H18C 109.5 . .
H18A C18 H18C 109.5 . .
H18B C18 H18C 109.5 . .
O3 C19 C24 121.79(16) . .
O3 C19 C20 121.95(15) . .
C24 C19 C20 116.26(15) . .
C21 C20 C19 120.95(16) . .
C21 C20 C25 120.41(19) . .
C19 C20 C25 118.64(17) . .
C20 C21 C22 122.33(18) . .
C20 C21 H21 118.8 . .
C22 C21 H21 118.8 . .
C23 C22 C21 116.94(16) . .
C23 C22 C26 121.01(16) . .
C21 C22 C26 122.04(17) . .
C22 C23 C24 122.77(16) . .
C22 C23 H23 118.6 . .
C24 C23 H23 118.6 . .
C23 C24 C19 120.72(15) . .
C23 C24 C27 120.65(15) . .
C19 C24 C27 118.60(15) . .
C20 C25 H25A 109.5 . .
C20 C25 H25B 109.5 . .
H25A C25 H25B 109.5 . .
C20 C25 H25C 109.5 . .
H25A C25 H25C 109.5 . .
H25B C25 H25C 109.5 . .
C22 C26 H26A 109.5 . .
C22 C26 H26B 109.5 . .
H26A C26 H26B 109.5 . .
C22 C26 H26C 109.5 . .
H26A C26 H26C 109.5 . .
H26B C26 H26C 109.5 . .
C24 C27 H27A 109.5 . .
C24 C27 H27B 109.5 . .
H27A C27 H27B 109.5 . .
C24 C27 H27C 109.5 . .
H27A C27 H27C 109.5 . .
H27B C27 H27C 109.5 . .
O4 C28 C29 121.29(13) . .
O4 C28 C33 121.31(13) . .
C29 C28 C33 117.39(13) . .
C30 C29 C28 120.36(13) . .
C30 C29 C34 121.15(13) . .
C28 C29 C34 118.48(13) . .
C29 C30 C31 122.28(14) . .
C29 C30 H30 118.9 . .
C31 C30 H30 118.9 . .
C30 C31 C32 117.30(14) . .
C30 C31 C35 120.98(14) . .
C32 C31 C35 121.68(14) . .
C33 C32 C31 122.36(14) . .
C33 C32 H32 118.8 . .
C31 C32 H32 118.8 . .
C32 C33 C28 120.26(13) . .
C32 C33 C36 121.00(14) . .
C28 C33 C36 118.72(13) . .
C29 C34 H34A 109.5 . .
C29 C34 H34B 109.5 . .
H34A C34 H34B 109.5 . .
C29 C34 H34C 109.5 . .
H34A C34 H34C 109.5 . .
H34B C34 H34C 109.5 . .
C31 C35 H35A 109.5 . .
C31 C35 H35B 109.5 . .
H35A C35 H35B 109.5 . .
C31 C35 H35C 109.5 . .
H35A C35 H35C 109.5 . .
H35B C35 H35C 109.5 . .
C33 C36 H36A 109.5 . .
C33 C36 H36B 109.5 . .
H36A C36 H36B 109.5 . .
C33 C36 H36C 109.5 . .
H36A C36 H36C 109.5 . .
H36B C36 H36C 109.5 . .
O5 C37 C42 121.73(12) . .
O5 C37 C38 121.55(13) . .
C42 C37 C38 116.72(12) . .
C39 C38 C37 120.78(13) . .
C39 C38 C43 120.44(13) . .
C37 C38 C43 118.75(12) . .
C38 C39 C40 122.39(13) . .
C38 C39 H39 118.8 . .
C40 C39 H39 118.8 . .
C39 C40 C41 117.01(13) . .
C39 C40 C44 121.20(13) . .
C41 C40 C44 121.71(14) . .
C40 C41 C42 122.62(14) . .
C40 C41 H41 118.7 . .
C42 C41 H41 118.7 . .
C41 C42 C37 120.43(13) . .
C41 C42 C45 120.74(14) . .
C37 C42 C45 118.82(13) . .
C38 C43 H43A 109.5 . .
C38 C43 H43B 109.5 . .
H43A C43 H43B 109.5 . .
C38 C43 H43C 109.5 . .
H43A C43 H43C 109.5 . .
H43B C43 H43C 109.5 . .
C40 C44 H44A 109.5 . .
C40 C44 H44B 109.5 . .
H44A C44 H44B 109.5 . .
C40 C44 H44C 109.5 . .
H44A C44 H44C 109.5 . .
H44B C44 H44C 109.5 . .
C42 C45 H45A 109.5 . .
C42 C45 H45B 109.5 . .
H45A C45 H45B 109.5 . .
C42 C45 H45C 109.5 . .
H45A C45 H45C 109.5 . .
H45B C45 H45C 109.5 . .
O7 C46 C47 110.91(12) . 3_666
O7 C46 H46A 109.5 . .
C47 C46 H46A 109.5 3_666 .
O7 C46 H46B 109.5 . .
C47 C46 H46B 109.5 3_666 .
H46A C46 H46B 108.0 . .
O7 C47 C46 110.23(15) . 3_666
O7 C47 H47A 109.6 . .
C46 C47 H47A 109.6 3_666 .
O7 C47 H47B 109.6 . .
C46 C47 H47B 109.6 3_666 .
H47A C47 H47B 108.1 . .
O8 C48 C55 110.35(12) . .
O8 C48 H48A 109.6 . .
C55 C48 H48A 109.6 . .
O8 C48 H48B 109.6 . .
C55 C48 H48B 109.6 . .
H48A C48 H48B 108.1 . .
O8 C49 C54 110.04(14) . .
O8 C49 H49A 109.7 . .
C54 C49 H49A 109.7 . .
O8 C49 H49B 109.7 . .
C54 C49 H49B 109.7 . .
H49A C49 H49B 108.2 . .
O9 C50 C53 110.53(14) . .
O9 C50 H50A 109.5 . .
C53 C50 H50A 109.5 . .
O9 C50 H50B 109.5 . .
C53 C50 H50B 109.5 . .
H50A C50 H50B 108.1 . .
O9 C51 C52 110.87(13) . .
O9 C51 H51A 109.5 . .
C52 C51 H51A 109.5 . .
O9 C51 H51B 109.5 . .
C52 C51 H51B 109.5 . .
H51A C51 H51B 108.1 . .
O10 C52 C51 111.50(14) . .
O10 C52 H52A 109.3 . .
C51 C52 H52A 109.3 . .
O10 C52 H52B 109.3 . .
C51 C52 H52B 109.3 . .
H52A C52 H52B 108.0 . .
O10 C53 C50 110.25(13) . .
O10 C53 H53A 109.6 . .
C50 C53 H53A 109.6 . .
O10 C53 H53B 109.6 . .
C50 C53 H53B 109.6 . .
H53A C53 H53B 108.1 . .
O11 C54 C49 109.59(14) . .
O11 C54 H54A 109.8 . .
C49 C54 H54A 109.8 . .
O11 C54 H54B 109.8 . .
C49 C54 H54B 109.8 . .
H54A C54 H54B 108.2 . .
O11 C55 C48 110.42(12) . .
O11 C55 H55A 109.6 . .
C48 C55 H55A 109.6 . .
O11 C55 H55B 109.6 . .
C48 C55 H55B 109.6 . .
H55A C55 H55B 108.1 . .
O13 C58 C59 111.03(14) . .
O13 C58 H58A 109.4 . .
C59 C58 H58A 109.4 . .
O13 C58 H58B 109.4 . .
C59 C58 H58B 109.4 . .
H58A C58 H58B 108.0 . .
O14 C59 C58 111.64(15) . .
O14 C59 H59A 109.3 . .
C58 C59 H59A 109.3 . .
O14 C59 H59B 109.3 . .
C58 C59 H59B 109.3 . .
H59A C59 H59B 108.0 . .
O14 C60 C61 110.61(15) . .
O14 C60 H60A 109.5 . .
C61 C60 H60A 109.5 . .
O14 C60 H60B 109.5 . .
C61 C60 H60B 109.5 . .
H60A C60 H60B 108.1 . .
O13 C61 C60 109.46(14) . .
O13 C61 H61A 109.8 . .
C60 C61 H61A 109.8 . .
O13 C61 H61B 109.8 . .
C60 C61 H61B 109.8 . .
H61A C61 H61B 108.2 . .
O15 C63 C57 110.01(16) . .
O15 C63 C56' 95.0(4) . .
C57 C63 C56' 80.5(4) . .
O15 C63 H63A 109.7 . .
C57 C63 H63A 109.7 . .
O15 C63 H63B 109.7 . .
C57 C63 H63B 109.7 . .
C56' C63 H63B 147.0 . .
H63A C63 H63B 108.2 . .
O16 C64 C65 111.04(13) . 3_566
O16 C64 H64A 109.4 . .
C65 C64 H64A 109.4 3_566 .
O16 C64 H64B 109.4 . .
C65 C64 H64B 109.4 3_566 .
H64A C64 H64B 108.0 . .
O16 C65 C64 110.48(14) . 3_566
O16 C65 H65A 109.6 . .
C64 C65 H65A 109.6 3_566 .
O16 C65 H65B 109.6 . .
C64 C65 H65B 109.6 3_566 .
H65A C65 H65B 108.1 . .
C57 O12 C56 108.88(17) . .
C57 O12 K5 108.96(11) . .
C56 O12 K5 138.14(16) . .
O12 C56 C62 109.5(3) . .
O12 C56 H56A 109.8 . .
C62 C56 H56A 109.8 . .
O12 C56 H56B 109.8 . .
C62 C56 H56B 109.8 . .
H56A C56 H56B 108.2 . .
O12 C57 C63 108.57(19) . .
O12 C57 H57A 110.0 . .
C63 C57 H57A 110.0 . .
O12 C57 H57B 110.0 . .
C63 C57 H57B 110.0 . .
H57A C57 H57B 108.4 . .
O15 C62 C56 108.8(2) . .
O15 C62 H62A 109.9 . .
C56 C62 H62A 109.9 . .
O15 C62 H62B 109.9 . .
C56 C62 H62B 109.9 . .
H62A C62 H62B 108.3 . .
C57' O12' C56' 109.7(9) . .
C57' O12' K5 124.6(9) . .
C56' O12' K5 121.2(6) . .
O12' C56' C63 110.6(7) . .
O12' C56' H56C 109.5 . .
C63 C56' H56C 109.5 . .
O12' C56' H56D 109.5 . .
C63 C56' H56D 109.5 . .
H56C C56' H56D 108.1 . .
O12' C57' C62' 111.0(11) . .
O12' C57' H57C 109.4 . .
C62' C57' H57C 109.4 . .
O12' C57' H57D 109.4 . .
C62' C57' H57D 109.4 . .
H57C C57' H57D 108.0 . .
C57' C62' O15 106.8(10) . .
C57' C62' H62C 110.4 . .
O15 C62' H62C 110.4 . .
C57' C62' H62D 110.4 . .
O15 C62' H62D 110.4 . .
H62C C62' H62D 108.6 . .

loop_
_geom_bond_atom_site_label_1
_geom_bond_atom_site_label_2
_geom_bond_distance
_geom_bond_site_symmetry_2
K1 O4 2.7194(12) .
K1 O1 2.7284(12) .
K1 O8 2.7614(12) 2_655
K1 O7 2.7673(13) .
K1 O9 2.9288(13) 3_665
K2 O2 2.5619(12) .
K2 O1 2.5804(12) .
K2 O4 2.5875(12) .
K2 O5 2.7174(12) .
K3 O2 2.6852(13) .
K3 O15 2.7597(13) 2
K3 O13 2.7696(13) .
K3 O16 2.8358(14) .
K3 O1 2.8926(13) .
K4 O3 2.6596(13) .
K4 O5 2.7055(11) .
K4 O4 2.7348(12) .
K4 O10 2.8046(13) .
K4 O11 2.8432(12) .
K5 O3 2.6261(14) .
K5 O5 2.6358(11) .
K5 O12 2.6386(14) .
K5 O2 2.7362(12) .
K5 O12' 2.858(7) .
O1 C1 1.3193(17) .
O2 C10 1.3201(18) .
O3 C19 1.317(2) .
O4 C28 1.3176(17) .
O5 C37 1.3171(17) .
O7 C47 1.433(2) .
O7 C46 1.4351(19) .
O8 C49 1.4392(19) .
O8 C48 1.4400(18) .
O8 K1 2.7614(12) 2_645
O9 C51 1.433(2) .
O9 C50 1.4359(19) .
O9 K1 2.9288(13) 3_665
O10 C52 1.429(2) .
O10 C53 1.440(2) .
O11 C55 1.4343(18) .
O11 C54 1.443(2) .
O13 C61 1.431(2) .
O13 C58 1.437(2) .
O14 C59 1.422(2) .
O14 C60 1.429(3) .
O15 C62 1.418(3) .
O15 C63 1.424(2) .
O15 C62' 1.759(11) .
O15 K3 2.7597(13) 2_545
O16 C65 1.430(2) .
O16 C64 1.437(2) .
C1 C2 1.424(2) .
C1 C6 1.429(2) .
C2 C3 1.398(2) .
C2 C7 1.512(2) .
C3 C4 1.398(2) .
C3 H3 0.9500 .
C4 C5 1.396(2) .
C4 C8 1.516(2) .
C5 C6 1.396(2) .
C5 H5 0.9500 .
C6 C9 1.511(2) .
C7 H7A 0.9800 .
C7 H7B 0.9800 .
C7 H7C 0.9800 .
C8 H8A 0.9800 .
C8 H8B 0.9800 .
C8 H8C 0.9800 .
C9 H9A 0.9800 .
C9 H9B 0.9800 .
C9 H9C 0.9800 .
C10 C15 1.419(2) .
C10 C11 1.429(2) .
C11 C12 1.394(2) .
C11 C16 1.514(2) .
C12 C13 1.387(2) .
C12 H12 0.9500 .
C13 C14 1.391(3) .
C13 C17 1.521(2) .
C14 C15 1.404(2) .
C14 H14 0.9500 .
C15 C18 1.511(3) .
C16 H16A 0.9800 .
C16 H16B 0.9800 .
C16 H16C 0.9800 .
C17 H17A 0.9800 .
C17 H17B 0.9800 .
C17 H17C 0.9800 .
C18 H18A 0.9800 .
C18 H18B 0.9800 .
C18 H18C 0.9800 .
C19 C24 1.422(2) .
C19 C20 1.431(3) .
C20 C21 1.391(3) .
C20 C25 1.513(3) .
C21 C22 1.396(3) .
C21 H21 0.9500 .
C22 C23 1.387(2) .
C22 C26 1.517(3) .
C23 C24 1.396(2) .
C23 H23 0.9500 .
C24 C27 1.502(3) .
C25 H25A 0.9800 .
C25 H25B 0.9800 .
C25 H25C 0.9800 .
C26 H26A 0.9800 .
C26 H26B 0.9800 .
C26 H26C 0.9800 .
C27 H27A 0.9800 .
C27 H27B 0.9800 .
C27 H27C 0.9800 .
C28 C29 1.426(2) .
C28 C33 1.428(2) .
C29 C30 1.395(2) .
C29 C34 1.513(2) .
C30 C31 1.399(2) .
C30 H30 0.9500 .
C31 C32 1.401(2) .
C31 C35 1.515(2) .
C32 C33 1.393(2) .
C32 H32 0.9500 .
C33 C36 1.511(2) .
C34 H34A 0.9800 .
C34 H34B 0.9800 .
C34 H34C 0.9800 .
C35 H35A 0.9800 .
C35 H35B 0.9800 .
C35 H35C 0.9800 .
C36 H36A 0.9800 .
C36 H36B 0.9800 .
C36 H36C 0.9800 .
C37 C42 1.426(2) .
C37 C38 1.4294(19) .
C38 C39 1.393(2) .
C38 C43 1.504(2) .
C39 C40 1.395(2) .
C39 H39 0.9500 .
C40 C41 1.397(2) .
C40 C44 1.515(2) .
C41 C42 1.397(2) .
C41 H41 0.9500 .
C42 C45 1.510(2) .
C43 H43A 0.9800 .
C43 H43B 0.9800 .
C43 H43C 0.9800 .
C44 H44A 0.9800 .
C44 H44B 0.9800 .
C44 H44C 0.9800 .
C45 H45A 0.9800 .
C45 H45B 0.9800 .
C45 H45C 0.9800 .
C46 C47 1.512(2) 3_666
C46 H46A 0.9900 .
C46 H46B 0.9900 .
C47 C46 1.512(2) 3_666
C47 H47A 0.9900 .
C47 H47B 0.9900 .
C48 C55 1.511(2) .
C48 H48A 0.9900 .
C48 H48B 0.9900 .
C49 C54 1.512(2) .
C49 H49A 0.9900 .
C49 H49B 0.9900 .
C50 C53 1.508(2) .
C50 H50A 0.9900 .
C50 H50B 0.9900 .
C51 C52 1.511(2) .
C51 H51A 0.9900 .
C51 H51B 0.9900 .
C52 H52A 0.9900 .
C52 H52B 0.9900 .
C53 H53A 0.9900 .
C53 H53B 0.9900 .
C54 H54A 0.9900 .
C54 H54B 0.9900 .
C55 H55A 0.9900 .
C55 H55B 0.9900 .
C58 C59 1.503(3) .
C58 H58A 0.9900 .
C58 H58B 0.9900 .
C59 H59A 0.9900 .
C59 H59B 0.9900 .
C60 C61 1.511(3) .
C60 H60A 0.9900 .
C60 H60B 0.9900 .
C61 H61A 0.9900 .
C61 H61B 0.9900 .
C63 C57 1.508(3) .
C63 H63A 0.9900 .
C63 H63B 0.9900 .
C64 C65 1.510(2) 3_566
C64 H64A 0.9900 .
C64 H64B 0.9900 .
C65 C64 1.510(2) 3_566
C65 H65A 0.9900 .
C65 H65B 0.9900 .
O12 C57 1.431(3) .
O12 C56 1.433(4) .
C56 C62 1.510(4) .
C56 H56A 0.9900 .
C56 H56B 0.9900 .
C57 H57A 0.9900 .
C57 H57B 0.9900 .
C62 H62A 0.9900 .
C62 H62B 0.9900 .
O12' C57' 1.394(19) .
O12' C56' 1.431(13) .
C56' H56C 0.9900 .
C56' H56D 0.9900 .
C57' C62' 1.473(18) .
C57' H57C 0.9900 .
C57' H57D 0.9900 .
C62' H62C 0.9900 .
C62' H62D 0.9900 .
